data_7217908
loop_
_publ_author_name
'Huang, Fu-Ping'
'Yao, Peng-Fei'
'Luo, Wei'
'Li, Hai-Ye'
'Yu, Qing'
'Bian, Hedong'
'Yan, Shi-Ping'

_publ_section_title
;
 Coordination assemblies of the MII-tm/bpt (M = Zn/Cd/Co/Ni) mixed-ligand
 system: positional isomeric effect, structural diversification and
 properties
;
_journal_name_full 'RSC Adv.'
_journal_paper_doi 10.1039/C4RA03545C
_journal_year 2014
_chemical_formula_moiety 'C42 H36 Co3 N10 O18, 2(H2 O)'
_chemical_formula_sum 'C42 H40 Co3 N10 O20'
_chemical_formula_weight 1181.63
_chemical_name_systematic
;
 ? 
;
_space_group_crystal_system triclinic
_space_group_IT_number 2
_space_group_name_Hall '-P 1'
_space_group_name_H-M_alt 'P -1'
_symmetry_space_group_name_Hall '-P 1'
_symmetry_space_group_name_H-M 'P -1'
_atom_sites_solution_hydrogens geom
_atom_sites_solution_primary direct
_atom_sites_solution_secondary difmap
_audit_creation_date 2014-07-19
_audit_creation_method
;
  Olex2 1.2-ac2
  (compiled 2012.03.06 svn.r2239, GUI svn.r4109)
;
_cell_angle_alpha 96.16(3)
_cell_angle_beta 112.99(3)
_cell_angle_gamma 94.10(3)
_cell_formula_units_Z 1
_cell_length_a 9.998(2)
_cell_length_b 10.036(2)
_cell_length_c 12.674(3)
_cell_measurement_temperature 293(2)
_cell_volume 1155.0(5)
_computing_molecular_graphics
;
O. V. Dolomanov, L. J. Bourhis, R. J. Gildea, J. A. K. Howard and H. Puschmann,
OLEX2: a complete structure solution, refinement and analysis program.
J. Appl. Cryst. (2009). 42, 339-341.
;
_computing_publication_material
;
O. V. Dolomanov, L. J. Bourhis, R. J. Gildea, J. A. K. Howard and H. Puschmann,
OLEX2: a complete structure solution, refinement and analysis program.
J. Appl. Cryst. (2009). 42, 339-341.
;
_computing_structure_refinement
;
XL, G.M. Sheldrick, Acta Cryst.
(2008). A64, 112-122
;
_computing_structure_solution 'SHELXS-97 (Sheldrick, 1990)'
_diffrn_ambient_temperature 293(2)
_diffrn_measured_fraction_theta_full 0.994
_diffrn_measured_fraction_theta_max 0.994
_diffrn_measurement_device_type 'Bruker P4'
_diffrn_measurement_method '\w scans'
_diffrn_radiation_monochromator graphite
_diffrn_radiation_type MoK\a
_diffrn_radiation_wavelength 0.71073
_diffrn_reflns_av_R_equivalents 0.0280
_diffrn_reflns_av_unetI/netI 0.0429
_diffrn_reflns_limit_h_max 12
_diffrn_reflns_limit_h_min -12
_diffrn_reflns_limit_k_max 12
_diffrn_reflns_limit_k_min -10
_diffrn_reflns_limit_l_max 15
_diffrn_reflns_limit_l_min -15
_diffrn_reflns_number 7468
_diffrn_reflns_theta_full 25.25
_diffrn_reflns_theta_max 25.25
_diffrn_reflns_theta_min 3.02
_diffrn_source 'fine-focus sealed tube'
_exptl_absorpt_coefficient_mu 1.159
_exptl_absorpt_correction_T_max 0.911
_exptl_absorpt_correction_T_min 0.757
_exptl_absorpt_correction_type none
_exptl_crystal_colour red
_exptl_crystal_density_diffrn 1.699
_exptl_crystal_density_method 'not measured'
_exptl_crystal_description columnar
_exptl_crystal_F_000 603.0
_exptl_crystal_size_max 0.40
_exptl_crystal_size_mid 0.20
_exptl_crystal_size_min 0.08
_refine_diff_density_max 0.952
_refine_diff_density_min -0.431
_refine_diff_density_rms 0.103
_refine_ls_extinction_method none
_refine_ls_goodness_of_fit_ref 0.911
_refine_ls_hydrogen_treatment constr
_refine_ls_matrix_type full
_refine_ls_number_parameters 352
_refine_ls_number_reflns 4149
_refine_ls_number_restraints 13
_refine_ls_restrained_S_all 0.915
_refine_ls_R_factor_all 0.0577
_refine_ls_R_factor_gt 0.0481
_refine_ls_shift/su_max 0.005
_refine_ls_shift/su_mean 0.000
_refine_ls_structure_factor_coef Fsqd
_refine_ls_weighting_details 'calc w=1/[\s^2^(Fo^2^)+(0.0739P)^2^+4.0000P] where P=(Fo^2^+2Fc^2^)/3'
_refine_ls_weighting_scheme calc
_refine_ls_wR_factor_gt 0.1294
_refine_ls_wR_factor_ref 0.1359
_reflns_number_gt 3594
_reflns_number_total 4176
_reflns_threshold_expression >2sigma(I)
_cod_data_source_file c4ra03545c2.cif
_cod_data_source_block aa
_cod_database_code 7217908

loop_
_space_group_symop_id
_space_group_symop_operation_xyz
1 'x, y, z'
2 '-x, -y, -z'

loop_
_atom_site_label
_atom_site_type_symbol
_atom_site_fract_x
_atom_site_fract_y
_atom_site_fract_z
_atom_site_U_iso_or_equiv
_atom_site_adp_type
_atom_site_occupancy
_atom_site_symmetry_multiplicity
_atom_site_calc_flag
_atom_site_refinement_flags
_atom_site_disorder_assembly
_atom_site_disorder_group
Co1 Co 1.0000 0.0000 0.5000 0.0217(2) Uani 1 2 d S . .
Co2 Co 1.0000 -0.5000 0.5000 0.0215(2) Uani 1 2 d S . .
Co3 Co 1.0000 0.0000 0.0000 0.0254(2) Uani 1 2 d S . .
C1 C 1.1418(4) -0.2603(4) 0.4371(3) 0.0188(8) Uani 1 1 d . . .
C2 C 1.2739(4) -0.2103(4) 0.4161(3) 0.0206(8) Uani 1 1 d . . .
C3 C 1.4087(4) -0.2310(5) 0.4970(4) 0.0340(11) Uani 1 1 d . . .
H3 H 1.4125 -0.2742 0.5593 0.041 Uiso 1 1 calc R . .
C4 C 1.5367(4) -0.1893(5) 0.4875(4) 0.0335(10) Uani 1 1 d . . .
H4 H 1.6257 -0.2046 0.5431 0.040 Uiso 1 1 calc R . .
C5 C 1.5346(4) -0.1247(4) 0.3959(3) 0.0245(9) Uani 1 1 d . . .
C6 C 1.3995(4) -0.1036(4) 0.3147(3) 0.0231(8) Uani 1 1 d . . .
H6 H 1.3964 -0.0598 0.2529 0.028 Uiso 1 1 calc R . .
C7 C 1.2697(4) -0.1458(4) 0.3227(3) 0.0184(8) Uani 1 1 d . . .
C8 C 1.1287(4) -0.1288(4) 0.2258(3) 0.0198(8) Uani 1 1 d . . .
C9 C 1.6726(4) -0.0786(4) 0.3823(4) 0.0251(9) Uani 1 1 d . . .
C10 C 1.1501(5) 0.2575(5) 0.1703(4) 0.0303(10) Uani 1 1 d . . .
H10 H 1.2257 0.2049 0.1988 0.036 Uiso 1 1 calc R . .
C11 C 1.1709(5) 0.3901(5) 0.2198(4) 0.0354(11) Uani 1 1 d . . .
H11 H 1.2593 0.4257 0.2805 0.043 Uiso 1 1 calc R . .
C12 C 1.0615(5) 0.4695(5) 0.1797(4) 0.0312(10) Uani 1 1 d . . .
H12 H 1.0740 0.5594 0.2123 0.037 Uiso 1 1 calc R . .
C13 C 0.9306(4) 0.4122(4) 0.0884(3) 0.0241(9) Uani 1 1 d . . .
C14 C 0.9185(4) 0.2785(4) 0.0435(4) 0.0277(9) Uani 1 1 d . . .
H14 H 0.8313 0.2403 -0.0173 0.033 Uiso 1 1 calc R . .
C15 C 0.8086(4) 0.4887(4) 0.0362(3) 0.0235(8) Uani 1 1 d . . .
C16 C 0.6094(4) 0.5479(4) -0.0705(3) 0.0259(9) Uani 1 1 d . . .
C17 C 0.4625(4) 0.5401(4) -0.1613(3) 0.0260(9) Uani 1 1 d . . .
C18 C 0.3817(5) 0.4170(4) -0.2156(4) 0.0339(10) Uani 1 1 d . . .
H18 H 0.4196 0.3377 -0.1932 0.041 Uiso 1 1 calc R . .
C19 C 0.2464(5) 0.4113(4) -0.3022(4) 0.0343(10) Uani 1 1 d . . .
H19 H 0.1921 0.3272 -0.3357 0.041 Uiso 1 1 calc R . .
C20 C 0.2653(5) 0.6406(4) -0.2872(4) 0.0343(10) Uani 1 1 d . . .
H20 H 0.2253 0.7185 -0.3115 0.041 Uiso 1 1 calc R . .
C21 C 0.4010(5) 0.6548(4) -0.1973(4) 0.0336(10) Uani 1 1 d . . .
H21 H 0.4506 0.7401 -0.1615 0.040 Uiso 1 1 calc R . .
N1 N 1.0255(4) 0.2011(4) 0.0829(3) 0.0297(8) Uani 1 1 d . . .
N2 N 0.6793(4) 0.4375(3) -0.0460(3) 0.0266(8) Uani 1 1 d . . .
N3 N 0.8138(4) 0.6214(3) 0.0602(3) 0.0280(8) Uani 1 1 d D . .
N4 N 0.6856(4) 0.6618(4) -0.0086(3) 0.0280(8) Uani 1 1 d . . .
N5 N 0.1880(4) 0.5221(3) -0.3413(3) 0.0260(7) Uani 1 1 d . . .
O1 O 1.0649(3) -0.1817(3) 0.4622(3) 0.0286(7) Uani 1 1 d . . .
O2 O 1.1221(3) -0.3855(3) 0.4347(2) 0.0268(6) Uani 1 1 d . . .
O3 O 1.1359(3) -0.0494(3) 0.1578(3) 0.0338(7) Uani 1 1 d . . .
O4 O 1.0144(3) -0.1958(3) 0.2179(3) 0.0341(7) Uani 1 1 d . . .
O5 O 1.6612(3) -0.0273(4) 0.2944(3) 0.0474(9) Uani 1 1 d . . .
O6 O 1.7916(3) -0.0952(3) 0.4620(3) 0.0284(6) Uani 1 1 d . . .
O7 O 0.9315(3) 0.0470(3) 0.3271(3) 0.0311(7) Uani 1 1 d D . .
O8 O 1.0802(4) -0.6644(3) 0.4302(3) 0.0349(7) Uani 1 1 d . . .
H8B H 1.0378 -0.6768 0.3563 0.052 Uiso 1 1 d PR A 1
H8A H 1.0624 -0.7361 0.4556 0.052 Uiso 1 1 d R . .
O9 O 0.8009(3) -0.0396(3) 0.0239(3) 0.0388(8) Uani 1 1 d D . .
O10 O 0.5570(6) 0.1104(8) -0.0632(5) 0.0628(18) Uani 0.708(9) 1 d PU B 1
H7A H 0.8384 0.0397 0.3051 0.075 Uiso 1 1 d RD . .
H9A H 0.7360 0.0192 -0.0015 0.075 Uiso 1 1 d RD . .
H3A H 0.8708 0.6828 0.1030 0.075 Uiso 1 1 d RD . .
H7B H 0.9550 0.0082 0.2802 0.075 Uiso 1 1 d RD . .
H9B H 0.7616 -0.1127 0.0080 0.075 Uiso 1 1 d RD . .
H10C H 0.4874 0.0776 -0.1274 0.094 Uiso 0.708(9) 1 d PR B 1
H10D H 0.5773 0.1944 -0.0621 0.094 Uiso 0.708(9) 1 d PR B 1
O10' O 0.5345(16) 0.011(2) -0.0792(14) 0.0628(18) Uani 0.292(9) 1 d PG B 2
H10A H 0.4833 -0.0462 -0.1384 0.094 Uiso 0.292(9) 1 d PG B 2
H10B H 0.4805 0.0402 -0.0463 0.094 Uiso 0.292(9) 1 d PG B 2

loop_
_atom_site_aniso_label
_atom_site_aniso_U_11
_atom_site_aniso_U_22
_atom_site_aniso_U_33
_atom_site_aniso_U_23
_atom_site_aniso_U_13
_atom_site_aniso_U_12
Co1 0.0135(4) 0.0194(4) 0.0317(4) 0.0064(3) 0.0082(3) 0.0006(3)
Co2 0.0165(4) 0.0241(4) 0.0220(4) 0.0076(3) 0.0053(3) -0.0016(3)
Co3 0.0215(4) 0.0287(4) 0.0244(4) 0.0113(3) 0.0046(3) 0.0086(3)
C1 0.0167(18) 0.0191(19) 0.0186(18) 0.0074(15) 0.0042(15) 0.0004(15)
C2 0.0167(18) 0.0205(19) 0.0245(19) 0.0067(15) 0.0073(16) 0.0016(15)
C3 0.021(2) 0.051(3) 0.032(2) 0.027(2) 0.0062(18) 0.0064(19)
C4 0.016(2) 0.046(3) 0.036(2) 0.020(2) 0.0048(18) 0.0061(19)
C5 0.0131(18) 0.031(2) 0.027(2) 0.0079(17) 0.0045(16) 0.0007(16)
C6 0.0200(19) 0.026(2) 0.023(2) 0.0084(16) 0.0086(16) 0.0017(16)
C7 0.0143(18) 0.0160(18) 0.0213(18) 0.0024(15) 0.0037(15) -0.0013(14)
C8 0.0169(19) 0.0208(19) 0.0208(19) 0.0018(15) 0.0069(15) 0.0027(15)
C9 0.018(2) 0.026(2) 0.031(2) 0.0060(17) 0.0089(17) 0.0007(16)
C10 0.023(2) 0.038(3) 0.027(2) 0.0075(19) 0.0043(18) 0.0085(18)
C11 0.024(2) 0.051(3) 0.023(2) 0.003(2) 0.0005(18) 0.010(2)
C12 0.030(2) 0.032(2) 0.026(2) -0.0031(18) 0.0070(18) 0.0041(18)
C13 0.021(2) 0.031(2) 0.0195(19) 0.0061(16) 0.0069(16) 0.0032(17)
C14 0.020(2) 0.032(2) 0.026(2) 0.0044(17) 0.0038(17) 0.0021(17)
C15 0.020(2) 0.029(2) 0.0205(19) 0.0029(16) 0.0064(16) 0.0027(16)
C16 0.021(2) 0.033(2) 0.021(2) 0.0054(17) 0.0053(17) 0.0042(17)
C17 0.021(2) 0.032(2) 0.021(2) 0.0057(17) 0.0048(16) 0.0030(17)
C18 0.032(2) 0.024(2) 0.035(2) 0.0063(18) 0.0015(19) 0.0047(18)
C19 0.030(2) 0.027(2) 0.033(2) 0.0043(18) -0.0003(19) -0.0021(18)
C20 0.033(2) 0.029(2) 0.032(2) 0.0093(19) 0.0026(19) 0.0067(19)
C21 0.031(2) 0.026(2) 0.032(2) 0.0012(18) 0.0003(19) -0.0011(18)
N1 0.0274(19) 0.034(2) 0.0276(18) 0.0112(15) 0.0080(15) 0.0094(16)
N2 0.0208(17) 0.0269(19) 0.0255(18) 0.0020(14) 0.0027(14) 0.0032(14)
N3 0.0205(17) 0.0268(19) 0.0298(19) 0.0038(15) 0.0034(15) 0.0007(14)
N4 0.0177(17) 0.0295(19) 0.0294(18) 0.0053(15) 0.0013(14) 0.0026(14)
N5 0.0208(17) 0.0266(18) 0.0257(18) 0.0061(14) 0.0042(14) -0.0011(14)
O1 0.0262(15) 0.0223(15) 0.0429(17) 0.0057(13) 0.0192(14) 0.0053(12)
O2 0.0288(15) 0.0209(15) 0.0385(17) 0.0089(12) 0.0207(13) 0.0036(12)
O3 0.0250(15) 0.0411(18) 0.0314(16) 0.0215(14) 0.0026(13) 0.0057(13)
O4 0.0161(14) 0.0473(19) 0.0299(16) 0.0054(14) 0.0020(12) -0.0084(13)
O5 0.0197(16) 0.083(3) 0.045(2) 0.0320(19) 0.0131(14) 0.0035(16)
O6 0.0141(14) 0.0297(16) 0.0393(17) 0.0094(13) 0.0080(12) -0.0017(11)
O7 0.0227(15) 0.0399(18) 0.0329(16) 0.0048(13) 0.0140(13) 0.0013(13)
O8 0.0436(19) 0.0257(16) 0.0406(18) 0.0112(13) 0.0211(15) 0.0028(14)
O9 0.0330(18) 0.0348(18) 0.054(2) 0.0195(15) 0.0186(16) 0.0108(14)
O10 0.048(3) 0.091(5) 0.052(3) 0.016(4) 0.018(2) 0.028(4)
O10A 0.048(3) 0.091(5) 0.052(3) 0.016(4) 0.018(2) 0.028(4)

loop_
_atom_type_symbol
_atom_type_description
_atom_type_scat_dispersion_real
_atom_type_scat_dispersion_imag
_atom_type_scat_source
C C 0.0033 0.0016 'International Tables Vol C Tables 4.2.6.8 and 6.1.1.4'
H H 0.0000 0.0000 'International Tables Vol C Tables 4.2.6.8 and 6.1.1.4'
Co Co 0.3494 0.9721 'International Tables Vol C Tables 4.2.6.8 and 6.1.1.4'
N N 0.0061 0.0033 'International Tables Vol C Tables 4.2.6.8 and 6.1.1.4'
O O 0.0106 0.0060 'International Tables Vol C Tables 4.2.6.8 and 6.1.1.4'

loop_
_geom_angle_atom_site_label_1
_geom_angle_atom_site_label_2
_geom_angle_atom_site_label_3
_geom_angle
_geom_angle_site_symmetry_1
_geom_angle_site_symmetry_3
O1 Co1 O1 180 2_756 .
O1 Co1 O6 89.76(12) 2_756 1_455
O1 Co1 O6 90.24(12) . 1_455
O1 Co1 O6 90.24(12) 2_756 2_856
O1 Co1 O6 89.76(12) . 2_856
O1 Co1 O7 85.53(12) . 2_756
O1 Co1 O7 85.53(12) 2_756 .
O1 Co1 O7 94.47(12) 2_756 2_756
O1 Co1 O7 94.47(12) . .
O6 Co1 O6 180 2_856 1_455
O6 Co1 O7 90.73(11) 1_455 .
O6 Co1 O7 89.27(11) 2_856 .
O6 Co1 O7 89.27(11) 1_455 2_756
O6 Co1 O7 90.73(11) 2_856 2_756
O7 Co1 O7 180 2_756 .
N5 Co2 N5 180 1_646 2_655
N5 Co2 O8 89.58(14) 1_646 2_746
N5 Co2 O8 90.42(14) 2_655 2_746
N5 Co2 O8 90.42(14) 1_646 .
N5 Co2 O8 89.58(14) 2_655 .
O2 Co2 N5 91.72(13) . 2_655
O2 Co2 N5 91.72(13) 2_746 1_646
O2 Co2 N5 88.28(13) . 1_646
O2 Co2 N5 88.28(13) 2_746 2_655
O2 Co2 O2 180 . 2_746
O2 Co2 O8 83.05(11) 2_746 2_746
O2 Co2 O8 96.95(11) . 2_746
O2 Co2 O8 96.95(11) 2_746 .
O2 Co2 O8 83.05(11) . .
O8 Co2 O8 180 2_746 .
N1 Co3 N1 180 . 2_755
N1 Co3 O9 90.86(13) . 2_755
N1 Co3 O9 89.14(13) 2_755 2_755
N1 Co3 O9 89.14(13) . .
N1 Co3 O9 90.86(13) 2_755 .
O3 Co3 N1 91.65(13) 2_755 .
O3 Co3 N1 91.65(13) . 2_755
O3 Co3 N1 88.35(13) . .
O3 Co3 N1 88.35(13) 2_755 2_755
O3 Co3 O3 180 . 2_755
O3 Co3 O9 84.32(12) . 2_755
O3 Co3 O9 95.68(12) 2_755 2_755
O3 Co3 O9 95.68(12) . .
O3 Co3 O9 84.32(12) 2_755 .
O9 Co3 O9 180 2_755 .
O1 C1 C2 122.0(3) . .
O1 C1 O2 123.0(3) . .
O2 C1 C2 114.9(3) . .
C3 C2 C1 116.3(3) . .
C3 C2 C7 118.5(4) . .
C7 C2 C1 125.2(3) . .
C2 C3 H3 119.2 . .
C4 C3 C2 121.6(4) . .
C4 C3 H3 119.2 . .
C3 C4 H4 119.7 . .
C3 C4 C5 120.6(4) . .
C5 C4 H4 119.7 . .
C4 C5 C6 118.0(4) . .
C4 C5 C9 122.0(4) . .
C6 C5 C9 120.1(4) . .
C5 C6 H6 118.9 . .
C7 C6 C5 122.1(4) . .
C7 C6 H6 118.9 . .
C2 C7 C8 122.4(3) . .
C6 C7 C2 119.2(3) . .
C6 C7 C8 118.3(3) . .
O3 C8 C7 116.9(3) . .
O4 C8 C7 117.9(3) . .
O4 C8 O3 125.1(4) . .
O5 C9 C5 118.2(3) . .
O5 C9 O6 125.2(4) . .
O6 C9 C5 116.7(4) . .
C11 C10 H10 118.7 . .
N1 C10 H10 118.7 . .
N1 C10 C11 122.6(4) . .
C10 C11 H11 120.1 . .
C12 C11 C10 119.8(4) . .
C12 C11 H11 120.1 . .
C11 C12 H12 120.8 . .
C11 C12 C13 118.4(4) . .
C13 C12 H12 120.8 . .
C12 C13 C15 123.0(4) . .
C14 C13 C12 118.2(4) . .
C14 C13 C15 118.8(4) . .
C13 C14 H14 118.3 . .
N1 C14 C13 123.4(4) . .
N1 C14 H14 118.3 . .
N2 C15 C13 125.2(4) . .
N3 C15 C13 124.6(4) . .
N3 C15 N2 110.1(3) . .
N2 C16 C17 122.2(4) . .
N4 C16 C17 123.2(4) . .
N4 C16 N2 114.6(3) . .
C18 C17 C16 120.7(4) . .
C18 C17 C21 117.8(4) . .
C21 C17 C16 121.5(4) . .
C17 C18 H18 120.0 . .
C19 C18 C17 120.0(4) . .
C19 C18 H18 120.0 . .
C18 C19 H19 118.6 . .
N5 C19 C18 122.8(4) . .
N5 C19 H19 118.6 . .
C21 C20 H20 118.1 . .
N5 C20 H20 118.1 . .
N5 C20 C21 123.7(4) . .
C17 C21 H21 120.6 . .
C20 C21 C17 118.8(4) . .
C20 C21 H21 120.6 . .
C10 N1 Co3 122.2(3) . .
C14 N1 Co3 120.1(3) . .
C14 N1 C10 117.6(4) . .
C15 N2 C16 102.9(3) . .
C15 N3 N4 109.8(3) . .
C15 N3 H3A 137.8 . .
N4 N3 H3A 112.4 . .
C16 N4 N3 102.7(3) . .
C19 N5 Co2 119.2(3) . 1_464
C20 N5 Co2 123.1(3) . 1_464
C20 N5 C19 116.9(4) . .
C1 O1 Co1 157.5(3) . .
C1 O2 Co2 130.7(2) . .
C8 O3 Co3 137.5(3) . .
C9 O6 Co1 127.9(3) . 1_655
Co1 O7 H7A 101.5 . .
Co1 O7 H7B 122.4 . .
H7A O7 H7B 112.1 . .
Co2 O8 H8B 109.9 . .
Co2 O8 H8A 109.4 . .
Co3 O9 H9A 115.2 . .
Co3 O9 H9B 118.9 . .
H9A O9 H9B 110.5 . .
H10C O10 H10D 109.5 . .
H10A O10' H10B 109.5 . .

loop_
_geom_bond_atom_site_label_1
_geom_bond_atom_site_label_2
_geom_bond_distance
_geom_bond_site_symmetry_2
Co1 O1 2.049(3) .
Co1 O1 2.049(3) 2_756
Co1 O6 2.079(3) 1_455
Co1 O6 2.079(3) 2_856
Co1 O7 2.142(3) .
Co1 O7 2.142(3) 2_756
Co2 N5 2.126(3) 1_646
Co2 N5 2.126(3) 2_655
Co2 O2 2.071(3) .
Co2 O2 2.071(3) 2_746
Co2 O8 2.140(3) .
Co2 O8 2.140(3) 2_746
Co3 N1 2.122(4) .
Co3 N1 2.122(4) 2_755
Co3 O3 2.069(3) .
Co3 O3 2.069(3) 2_755
Co3 O9 2.144(3) .
Co3 O9 2.144(3) 2_755
C1 C2 1.508(5) .
C1 O1 1.241(5) .
C1 O2 1.254(5) .
C2 C3 1.385(5) .
C2 C7 1.398(5) .
C3 H3 0.9300 .
C3 C4 1.372(6) .
C4 H4 0.9300 .
C4 C5 1.383(6) .
C5 C6 1.390(5) .
C5 C9 1.502(5) .
C6 H6 0.9300 .
C6 C7 1.380(5) .
C7 C8 1.500(5) .
C8 O3 1.253(5) .
C8 O4 1.247(5) .
C9 O5 1.246(5) .
C9 O6 1.261(5) .
C10 H10 0.9300 .
C10 C11 1.374(6) .
C10 N1 1.337(5) .
C11 H11 0.9300 .
C11 C12 1.366(6) .
C12 H12 0.9300 .
C12 C13 1.396(6) .
C13 C14 1.378(6) .
C13 C15 1.459(5) .
C14 H14 0.9300 .
C14 N1 1.336(5) .
C15 N2 1.327(5) .
C15 N3 1.326(5) .
C16 C17 1.460(5) .
C16 N2 1.352(5) .
C16 N4 1.312(5) .
C17 C18 1.376(6) .
C17 C21 1.381(6) .
C18 H18 0.9300 .
C18 C19 1.361(6) .
C19 H19 0.9300 .
C19 N5 1.345(6) .
C20 H20 0.9300 .
C20 C21 1.375(6) .
C20 N5 1.328(5) .
C21 H21 0.9300 .
N3 N4 1.358(5) .
N3 H3A 0.7969 .
N5 Co2 2.126(3) 1_464
O6 Co1 2.079(3) 1_655
O7 H7A 0.8564 .
O7 H7B 0.7957 .
O8 H8B 0.8541 .
O8 H8A 0.8538 .
O9 H9A 0.8974 .
O9 H9B 0.7739 .
O10 H10C 0.8501 .
O10 H10D 0.8499 .
O10 H10B 1.1009 .
O10' H10C 0.9715 .
O10' H10A 0.8500 .
O10' H10B 0.8500 .

loop_
_geom_torsion_atom_site_label_1
_geom_torsion_atom_site_label_2
_geom_torsion_atom_site_label_3
_geom_torsion_atom_site_label_4
_geom_torsion
_geom_torsion_site_symmetry_1
_geom_torsion_site_symmetry_4
C1 C2 C3 C4 -179.6(4) . .
C1 C2 C7 C6 179.2(4) . .
C1 C2 C7 C8 -5.1(6) . .
C2 C1 O1 Co1 -2.1(9) . .
C2 C1 O2 Co2 160.9(2) . .
C2 C3 C4 C5 0.1(7) . .
C2 C7 C8 O3 167.7(4) . .
C2 C7 C8 O4 -13.5(6) . .
C3 C2 C7 C6 -0.6(6) . .
C3 C2 C7 C8 175.0(4) . .
C3 C4 C5 C6 0.0(7) . .
C3 C4 C5 C9 -179.5(4) . .
C4 C5 C6 C7 -0.4(6) . .
C4 C5 C9 O5 176.4(4) . .
C4 C5 C9 O6 -3.7(6) . .
C5 C6 C7 C2 0.7(6) . .
C5 C6 C7 C8 -175.1(4) . .
C5 C9 O6 Co1 -161.1(3) . 1_655
C6 C5 C9 O5 -3.1(6) . .
C6 C5 C9 O6 176.8(4) . .
C6 C7 C8 O3 -16.6(5) . .
C6 C7 C8 O4 162.2(4) . .
C7 C2 C3 C4 0.2(7) . .
C7 C8 O3 Co3 168.9(3) . .
C9 C5 C6 C7 179.1(4) . .
C10 C11 C12 C13 0.0(7) . .
C11 C10 N1 Co3 175.9(3) . .
C11 C10 N1 C14 -0.1(6) . .
C11 C12 C13 C14 0.0(6) . .
C11 C12 C13 C15 -177.9(4) . .
C12 C13 C14 N1 0.0(6) . .
C12 C13 C15 N2 -176.0(4) . .
C12 C13 C15 N3 7.7(6) . .
C13 C14 N1 Co3 -176.0(3) . .
C13 C14 N1 C10 0.0(6) . .
C13 C15 N2 C16 -175.8(4) . .
C13 C15 N3 N4 175.9(4) . .
C14 C13 C15 N2 6.1(6) . .
C14 C13 C15 N3 -170.1(4) . .
C15 C13 C14 N1 178.0(4) . .
C15 N3 N4 C16 0.4(4) . .
C16 C17 C18 C19 -178.3(4) . .
C16 C17 C21 C20 176.8(4) . .
C17 C16 N2 C15 177.5(4) . .
C17 C16 N4 N3 -177.9(4) . .
C17 C18 C19 N5 2.5(7) . .
C18 C17 C21 C20 -1.9(7) . .
C18 C19 N5 Co2 166.1(4) . 1_464
C18 C19 N5 C20 -3.6(7) . .
C21 C17 C18 C19 0.4(7) . .
C21 C20 N5 Co2 -167.4(4) . 1_464
C21 C20 N5 C19 1.9(7) . .
N1 Co3 N1 C10 135(100) 2_755 .
N1 Co3 N1 C14 -49(100) 2_755 .
N1 Co3 O3 C8 -59.7(4) 2_755 .
N1 Co3 O3 C8 120.3(4) . .
N1 C10 C11 C12 0.1(7) . .
N2 C15 N3 N4 -0.9(5) . .
N2 C16 C17 C18 8.5(6) . .
N2 C16 C17 C21 -170.2(4) . .
N2 C16 N4 N3 0.2(5) . .
N3 C15 N2 C16 0.9(4) . .
N4 C16 C17 C18 -173.4(4) . .
N4 C16 C17 C21 7.9(6) . .
N4 C16 N2 C15 -0.7(5) . .
N5 Co2 O2 C1 91.0(3) 2_655 .
N5 Co2 O2 C1 -89.0(3) 1_646 .
N5 C20 C21 C17 0.8(7) . .
O1 Co1 O1 C1 178(100) 2_756 .
O1 C1 C2 C3 112.4(5) . .
O1 C1 C2 C7 -67.5(5) . .
O1 C1 O2 Co2 -14.5(6) . .
O2 Co2 O2 C1 123(100) 2_746 .
O2 C1 C2 C3 -63.1(5) . .
O2 C1 C2 C7 117.0(4) . .
O2 C1 O1 Co1 173.0(5) . .
O3 Co3 N1 C10 33.5(3) . .
O3 Co3 N1 C10 -146.5(3) 2_755 .
O3 Co3 N1 C14 -150.7(3) . .
O3 Co3 N1 C14 29.3(3) 2_755 .
O3 Co3 O3 C8 -11(100) 2_755 .
O4 C8 O3 Co3 -9.8(7) . .
O5 C9 O6 Co1 18.7(6) . 1_655
O6 Co1 O1 C1 -18.2(7) 2_856 .
O6 Co1 O1 C1 161.8(7) 1_455 .
O7 Co1 O1 C1 71.1(7) . .
O7 Co1 O1 C1 -108.9(7) 2_756 .
O8 Co2 O2 C1 0.4(3) 2_746 .
O8 Co2 O2 C1 -179.6(3) . .
O9 Co3 N1 C10 129.2(3) . .
O9 Co3 N1 C10 -50.8(3) 2_755 .
O9 Co3 N1 C14 -55.0(3) . .
O9 Co3 N1 C14 125.0(3) 2_755 .
O9 Co3 O3 C8 31.3(4) . .
O9 Co3 O3 C8 -148.7(4) 2_755 .
